data_2012664
loop_
_publ_author_name
'Yuan, Ji-Xin'
'Hu, Mao-Lin'
'Cheng, Ya-Qian'
'Chen, Li-Chun'
'Ng, Seik Weng'

_publ_section_title
;<i>catena</i>-Poly[[[diaquabis(5-chloropyridinium-2-olato-\k<i>O</i>)copper(II)]-\m-pyrazine-\k^2^<i>N</i>:<i>N</i>']
 diperchlorate]
;
_journal_issue 4
_journal_name_full 'Acta Crystallographica Section C'
_journal_page_first m270
_journal_page_last m272
_journal_paper_doi 10.1107/S0108270102003852
_journal_volume 58
_journal_year 2002
_chemical_formula_iupac '[Cu (C5 H4 Cl N O)2 (C4 H4 N2) (H2 O)2] (Cl O4)2'
_chemical_formula_moiety 'C14 H16 Cl2 Cu N4 O4 2+, 2Cl O4 1-'
_chemical_formula_sum 'C14 H16 Cl4 Cu N4 O12'
_chemical_formula_weight 637.65
_chemical_name_systematic
;catena-Poly[[[diaquabis(5-chloropyridinium-2-olato-\kO)copper(II)]-\m-pyrazine-
\k^2^N:N']
 diperchlorate]
;
_space_group_IT_number 15
_symmetry_cell_setting monoclinic
_symmetry_space_group_name_Hall '-C 2yc'
_symmetry_space_group_name_H-M 'C 1 2/c 1'
_atom_sites_solution_hydrogens geom
_atom_sites_solution_primary direct
_atom_sites_solution_secondary difmap
_audit_creation_method SHELXL-97
_cell_angle_alpha 90.00
_cell_angle_beta 93.070(10)
_cell_angle_gamma 90.00
_cell_formula_units_Z 4
_cell_length_a 22.247(8)
_cell_length_b 6.888(2)
_cell_length_c 15.211(4)
_cell_measurement_reflns_used 25
_cell_measurement_temperature 298(2)
_cell_measurement_theta_max 15
_cell_measurement_theta_min 7
_cell_volume 2327.5(12)
_computing_cell_refinement 'R3m Software'
_computing_data_collection 'R3m Software (Siemens, 1990)'
_computing_data_reduction 'R3m Software'
_computing_molecular_graphics 'ORTEPII (Johnson, 1976)'
_computing_publication_material SHELXL97
_computing_structure_refinement 'SHELXL97 (Sheldrick, 1997)'
_computing_structure_solution 'SHELXS97 (Sheldrick, 1997)'
_diffrn_ambient_temperature 298(2)
_diffrn_measured_fraction_theta_full 0.950
_diffrn_measured_fraction_theta_max 0.950
_diffrn_measurement_device_type 'Siemens R3m four-circle'
_diffrn_measurement_method \w
_diffrn_radiation_monochromator graphite
_diffrn_radiation_source 'fine-focus sealed tube'
_diffrn_radiation_type MoK\a
_diffrn_radiation_wavelength 0.71073
_diffrn_reflns_av_R_equivalents 0.0245
_diffrn_reflns_av_sigmaI/netI 0.0244
_diffrn_reflns_limit_h_max 27
_diffrn_reflns_limit_h_min 0
_diffrn_reflns_limit_k_max 9
_diffrn_reflns_limit_k_min 0
_diffrn_reflns_limit_l_max 20
_diffrn_reflns_limit_l_min -20
_diffrn_reflns_number 3006
_diffrn_reflns_theta_full 28.99
_diffrn_reflns_theta_max 28.99
_diffrn_reflns_theta_min 3.10
_diffrn_standards_decay_% 0
_diffrn_standards_interval_count 150
_diffrn_standards_number 2
_exptl_absorpt_coefficient_mu 1.466
_exptl_absorpt_correction_T_max 0.590
_exptl_absorpt_correction_T_min 0.515
_exptl_absorpt_correction_type 'empirical via \y scan'
_exptl_absorpt_process_details '(North et al., 1968)'
_exptl_crystal_colour Blue
_exptl_crystal_density_diffrn 1.820
_exptl_crystal_density_method 'not measured'
_exptl_crystal_description Block
_exptl_crystal_F_000 1284
_exptl_crystal_size_max 0.46
_exptl_crystal_size_mid 0.42
_exptl_crystal_size_min 0.36
_refine_diff_density_max 0.430
_refine_diff_density_min -0.761
_refine_ls_extinction_method none
_refine_ls_goodness_of_fit_ref 1.024
_refine_ls_hydrogen_treatment mixed
_refine_ls_matrix_type full
_refine_ls_number_parameters 172
_refine_ls_number_reflns 2941
_refine_ls_number_restraints 3
_refine_ls_restrained_S_all 1.024
_refine_ls_R_factor_all 0.0598
_refine_ls_R_factor_gt 0.0433
_refine_ls_shift/su_max <0.001
_refine_ls_shift/su_mean <0.001
_refine_ls_structure_factor_coef Fsqd
_refine_ls_weighting_details 'calc w = 1/[\s^2^(Fo^2^)+(0.0648P)^2^+3.7085P] where P = (Fo^2^+2Fc^2^)/3'
_refine_ls_weighting_scheme calc
_refine_ls_wR_factor_gt 0.1105
_refine_ls_wR_factor_ref 0.1216
_reflns_number_gt 2251
_reflns_number_total 2941
_reflns_threshold_expression I>2\s(I)
_cod_data_source_file ta1367.cif
_cod_data_source_block I
_cod_depositor_comments
;
The following automatic conversions were performed:
'_symmetry_cell_setting' value 'Monoclinic' changed to 'monoclinic'
according to '/home/saulius/struct/CIF-dictionaries/cif_core.dic'
dictionary named 'cif_core.dic' version 2.4.1 from 2010-06-29.

Automatic conversion script
Id: cif_fix_enum 1527 2010-12-29 10:47:43Z saulius 

The following automatic conversions were performed:

'_symmetry_cell_setting' value 'Monoclinic' changed to 'monoclinic'
according to /home/saulius/struct/CIF-dictionaries/cif_core.dic
dictionary named 'cif_core.dic' version 2.4.1 from 2010-06-29.

Automatic conversion script
Id: cif_fix_values 1715 2011-07-08 13:25:40Z adriana 
;
_cod_original_cell_volume 2328.0(10)
_cod_original_sg_symbol_H-M 'C 2/c'
_cod_database_code 2012664
_cod_database_fobs_code 2012664

loop_
_symmetry_equiv_pos_as_xyz
'x, y, z'
'-x, y, -z+1/2'
'x+1/2, y+1/2, z'
'-x+1/2, y+1/2, -z+1/2'
'-x, -y, -z'
'x, -y, z-1/2'
'-x+1/2, -y+1/2, -z'
'x+1/2, -y+1/2, z-1/2'

loop_
_atom_site_label
_atom_site_fract_x
_atom_site_fract_y
_atom_site_fract_z
_atom_site_U_iso_or_equiv
_atom_site_adp_type
_atom_site_calc_flag
_atom_site_refinement_flags
_atom_site_occupancy
_atom_site_disorder_assembly
_atom_site_disorder_group
_atom_site_type_symbol
Cu1 0.2500 0.2500 0.0000 0.02700(10) Uani d S 1 . . Cu
Cl1 -0.06134(4) 0.2108(2) 0.12793(8) 0.0663(3) Uani d . 1 . . Cl
Cl2 0.13731(4) 0.71260(10) 0.19823(5) 0.0461(2) Uani d . 1 . . Cl
O1 0.16510(10) 0.2547(3) -0.04310(10) 0.0330(10) Uani d . 1 . . O
O2 0.1772(2) 0.5729(5) 0.2414(2) 0.0870(10) Uani d . 1 . . O
O3 0.1558(2) 0.9000(5) 0.2278(3) 0.1000(10) Uani d . 1 . . O
O4 0.0773(2) 0.6824(8) 0.2202(2) 0.111(2) Uani d . 1 . . O
O5 0.14010(10) 0.6942(6) 0.1062(2) 0.0820(10) Uani d . 1 . . O
O1W 0.22810(10) 0.2607(3) 0.15180(10) 0.0410(10) Uani d D 1 . . O
N1 0.11090(10) 0.1914(4) 0.0776(2) 0.0400(10) Uani d D 1 . . N
N2 0.25080(10) 0.5480(3) -0.00180(10) 0.0290(10) Uani d . 1 . . N
C1 0.11430(10) 0.2426(4) -0.0080(2) 0.0300(10) Uani d . 1 . . C
C2 0.05860(10) 0.2775(4) -0.0558(2) 0.0390(10) Uani d . 1 . . C
C3 0.00520(10) 0.2667(4) -0.0153(2) 0.0410(10) Uani d . 1 . . C
C4 0.00560(10) 0.2203(4) 0.0746(2) 0.0420(10) Uani d . 1 . . C
C5 0.05830(10) 0.1805(5) 0.1195(2) 0.0450(10) Uani d . 1 . . C
C6 0.21780(10) 0.6496(4) -0.0620(2) 0.0320(10) Uani d . 1 . . C
C7 0.28310(10) 0.6474(4) 0.0601(2) 0.0310(10) Uani d . 1 . . C
H1W1 0.216(2) 0.358(3) 0.180(2) 0.040(10) Uiso d D 1 . . H
H1W2 0.2570(10) 0.218(6) 0.184(2) 0.060(10) Uiso d D 1 . . H
H1N1 0.143910 0.161(6) 0.107(2) 0.060(10) Uiso d D 1 . . H
H2 0.0585 0.3080 -0.1154 0.046 Uiso calc R 1 . . H
H3 -0.0310 0.2899 -0.0470 0.049 Uiso calc R 1 . . H
H5 0.0586 0.1459 0.1787 0.054 Uiso calc R 1 . . H
H6 0.1951 0.5841 -0.1057 0.038 Uiso calc R 1 . . H
H7 0.3064 0.5802 0.1025 0.037 Uiso calc R 1 . . H

loop_
_atom_site_aniso_label
_atom_site_aniso_U_11
_atom_site_aniso_U_22
_atom_site_aniso_U_33
_atom_site_aniso_U_12
_atom_site_aniso_U_13
_atom_site_aniso_U_23
Cu1 0.0222(2) 0.0220(2) 0.0365(2) -0.0004(2) 0.0004(2) -0.0009(2)
Cl1 0.0359(5) 0.0923(8) 0.0725(6) 0.0012(4) 0.0186(4) 0.0042(5)
Cl2 0.0435(4) 0.0580(5) 0.0364(4) 0.0060(3) -0.0022(3) 0.0037(3)
O1 0.0250(10) 0.0360(10) 0.0400(10) -0.0020(10) 0.0000(10) -0.0010(10)
O2 0.127(3) 0.069(2) 0.061(2) 0.047(2) -0.038(2) -0.0120(10)
O3 0.126(3) 0.057(2) 0.110(3) 0.001(2) -0.055(2) 0.006(2)
O4 0.067(2) 0.198(4) 0.071(2) -0.027(3) 0.022(2) 0.002(3)
O5 0.058(2) 0.153(3) 0.0360(10) 0.019(2) 0.0020(10) 0.009(2)
O1W 0.0390(10) 0.0470(10) 0.0370(10) 0.0030(10) -0.0030(10) -0.0040(10)
N1 0.0290(10) 0.053(2) 0.0380(10) 0.0030(10) -0.0040(10) 0.0060(10)
N2 0.0290(10) 0.0220(10) 0.0360(10) -0.0010(10) 0.0000(10) -0.0010(10)
C1 0.0260(10) 0.0260(10) 0.0380(10) 0.0010(10) 0.0000(10) -0.0020(10)
C2 0.0300(10) 0.045(2) 0.040(2) 0.0050(10) -0.0040(10) 0.0010(10)
C3 0.0290(10) 0.049(2) 0.045(2) 0.0050(10) -0.0060(10) -0.0030(10)
C4 0.030(2) 0.046(2) 0.050(2) -0.0010(10) 0.0070(10) -0.0020(10)
C5 0.036(2) 0.061(2) 0.039(2) 0.0010(10) 0.0040(10) 0.009(2)
C6 0.0340(10) 0.0250(10) 0.0360(10) -0.0010(10) -0.0040(10) -0.0030(10)
C7 0.0310(10) 0.0270(10) 0.0330(10) 0.0000(10) -0.0040(10) 0.0000(10)

loop_
_atom_type_symbol
_atom_type_description
_atom_type_scat_dispersion_real
_atom_type_scat_dispersion_imag
_atom_type_scat_source
C C 0.0033 0.0016 'International Tables Vol C Tables 4.2.6.8 and 6.1.1.4'
H H 0.0000 0.0000 'International Tables Vol C Tables 4.2.6.8 and 6.1.1.4'
N N 0.0061 0.0033 'International Tables Vol C Tables 4.2.6.8 and 6.1.1.4'
O O 0.0106 0.0060 'International Tables Vol C Tables 4.2.6.8 and 6.1.1.4'
Cl Cl 0.1484 0.1585 'International Tables Vol C Tables 4.2.6.8 and 6.1.1.4'
Cu Cu 0.3201 1.2651 'International Tables Vol C Tables 4.2.6.8 and 6.1.1.4'

loop_
_geom_angle_atom_site_label_1
_geom_angle_atom_site_label_2
_geom_angle_atom_site_label_3
_geom_angle_site_symmetry_1
_geom_angle_site_symmetry_3
_geom_angle
_geom_angle_publ_flag
O1 Cu1 O1 . 7 180.00(10) no
O1 Cu1 O1W . . 94.60(10) no
O1 Cu1 O1W . 7 85.40(10) no
O1 Cu1 N2 . . 89.30(10) no
O1 Cu1 N2 . 7 90.70(10) no
O1W Cu1 O1W . 7 180.0(2) no
O1W Cu1 N2 . . 89.10(10) no
O1W Cu1 N2 . 7 90.90(10) no
O5 Cl2 O4 . . 108.3(2) no
O5 Cl2 O3 . . 111.6(2) no
O4 Cl2 O3 . . 108.7(3) no
O5 Cl2 O2 . . 109.5(2) no
O4 Cl2 O2 . . 111.2(3) no
O3 Cl2 O2 . . 107.5(2) no
C1 O1 Cu1 . . 135.5(2) no
C1 N1 C5 . . 123.9(3) no
C6 N2 C7 . . 117.8(2) no
C6 N2 Cu1 . . 121.8(2) no
C7 N2 Cu1 . . 120.4(2) no
O1 C1 N1 . . 121.0(2) no
O1 C1 C2 . . 122.6(3) no
N1 C1 C2 . . 116.3(3) no
C3 C2 C1 . . 120.8(3) no
C2 C3 C4 . . 119.3(3) no
C5 C4 C3 . . 120.0(3) no
C5 C4 Cl1 . . 119.9(3) no
C3 C4 Cl1 . . 120.2(2) no
C4 C5 N1 . . 119.5(3) no
N2 C6 C7 . 7_565 121.1(2) no
N2 C7 C6 . 7_565 121.1(2) no
Cu1 O1W H1W1 . . 126(2) no
Cu1 O1W H1W2 . . 112(3) no
H1W1 O1W H1W2 . . 104(4) no
C1 N1 H1N1 . . 119(3) no
C5 N1 H1N1 . . 117(3) no
C3 C2 H2 . . 119.6 no
C1 C2 H2 . . 119.6 no
C2 C3 H3 . . 120.3 no
C4 C3 H3 . . 120.3 no
C4 C5 H5 . . 120.2 no
N1 C5 H5 . . 120.2 no
N2 C6 H6 . . 119.5 no
C7 C6 H6 7_565 . 119.5 no
N2 C7 H7 . . 119.4 no
C6 C7 H7 7_565 . 119.4 no

loop_
_geom_bond_atom_site_label_1
_geom_bond_atom_site_label_2
_geom_bond_site_symmetry_2
_geom_bond_distance
_geom_bond_publ_flag
Cu1 O1 . 1.967(2) yes
Cu1 N2 . 2.053(2) yes
Cu1 O1W . 2.387(2) yes
Cl1 C4 . 1.736(3) no
Cl2 O2 . 1.444(3) no
Cl2 O3 . 1.420(3) no
Cl2 O4 . 1.409(3) no
Cl2 O5 . 1.410(3) no
O1 C1 . 1.279(3) no
N1 C1 . 1.353(4) no
N1 C5 . 1.365(4) no
N2 C6 . 1.339(3) no
N2 C7 . 1.342(3) no
C1 C2 . 1.423(4) no
C2 C3 . 1.370(4) no
C3 C4 . 1.403(5) no
C4 C5 . 1.352(4) no
C6 C7 7_565 1.399(4) no
O1W H1W1 . 0.85(3) no
O1W H1W2 . 0.84(3) no
N1 H1N1 . 0.850(10) no
C2 H2 . 0.9300 no
C3 H3 . 0.9300 no
C5 H5 . 0.9300 no
C6 H6 . 0.9300 no
C7 H7 . 0.9300 no

loop_
_geom_hbond_atom_site_label_D
_geom_hbond_atom_site_label_H
_geom_hbond_atom_site_label_A
_geom_hbond_site_symmetry_A
_geom_hbond_distance_DH
_geom_hbond_distance_HA
_geom_hbond_distance_DA
_geom_hbond_angle_DHA
_geom_hbond_publ_flag
O1W H1W1 O2 . 0.85(3) 1.97(3) 2.816(4) 172(3) yes
O1W H1W2 O2 4_545 0.84(3) 2.06(3) 2.895(4) 172(4) yes
N1 H1N1 O1W . 0.850(10) 2.10(3) 2.826(3) 144(4) yes
C7 H7 O1 7 0.93 2.57 3.017(3) 110 no

loop_
_geom_torsion_atom_site_label_1
_geom_torsion_atom_site_label_2
_geom_torsion_atom_site_label_3
_geom_torsion_atom_site_label_4
_geom_torsion_site_symmetry_1
_geom_torsion_site_symmetry_4
_geom_torsion
_geom_torsion_publ_flag
N2 Cu1 O1 C1 7 . 82.8(2) no
N2 Cu1 O1 C1 . . -97.2(2) no
O1W Cu1 O1 C1 7 . 171.8(2) no
O1W Cu1 O1 C1 . . -8.2(2) no
O1 Cu1 N2 C6 7 . 146.9(2) no
O1 Cu1 N2 C6 . . -33.1(2) no
O1W Cu1 N2 C6 7 . 52.3(2) no
O1W Cu1 N2 C6 . . -127.7(2) no
O1 Cu1 N2 C7 7 . -35.7(2) no
O1 Cu1 N2 C7 . . 144.3(2) no
O1W Cu1 N2 C7 7 . -130.3(2) no
O1W Cu1 N2 C7 . . 49.7(2) no
Cu1 O1 C1 N1 . . -10.2(4) no
Cu1 O1 C1 C2 . . 171.1(2) no
C5 N1 C1 O1 . . 178.3(3) no
C5 N1 C1 C2 . . -2.9(4) no
O1 C1 C2 C3 . . -178.7(3) no
N1 C1 C2 C3 . . 2.5(4) no
C1 C2 C3 C4 . . -0.1(4) no
C2 C3 C4 C5 . . -2.2(5) no
C2 C3 C4 Cl1 . . 178.7(2) no
C3 C4 C5 N1 . . 1.9(5) no
Cl1 C4 C5 N1 . . -178.9(3) no
C1 N1 C5 C4 . . 0.7(5) no
C7 N2 C6 C7 . 7_565 -0.2(4) no
Cu1 N2 C6 C7 . 7_565 177.3(2) no
C6 N2 C7 C6 . 7_565 0.2(4) no
Cu1 N2 C7 C6 . 7_565 -177.4(2) no
